data_8104332
loop_
_publ_author_name
'Pertlik, F.'

_publ_section_title
;
 The single chain arsenites Pb(AsO2)Cl and Pb(AsO2)3Cl. Preparation and
 structure investigation
;
_journal_name_full 'Zeitschrift fuer Kristallographie (149,1979-)'
_journal_page_first 191
_journal_page_last 201
_journal_volume 184
_journal_year 1988
_chemical_formula_sum 'As3 Cl O6 Pb2'
_chemical_name_systematic 'Pb2 (As O2)3 Cl'
_space_group_IT_number 62
_symmetry_space_group_name_Hall '-P 2n 2a'
_symmetry_space_group_name_H-M 'P m c n'
_cell_angle_alpha 90
_cell_angle_beta 90
_cell_angle_gamma 90
_cell_formula_units_Z 4
_cell_length_a 5.368
_cell_length_b 8.189
_cell_length_c 19.51
_cell_volume 857.631
_citation_journal_id_ASTM ZEKRDZ
_cod_data_source_file Pertlik_ZEKRDZ_1988_1460.cif
_cod_data_source_block As3Cl1O6Pb2
_cod_original_cell_volume 857.6313
_cod_original_sg_symbol_Hall '-P 2ac 2n (y,z,x)'
_cod_original_formula_sum 'As3 Cl1 O6 Pb2'
_cod_database_code 8104332

loop_
_symmetry_equiv_pos_as_xyz
x,y,z
-x,y+1/2,-z+1/2
-x+1/2,-y+1/2,z+1/2
x+1/2,-y,-z
-x,-y,-z
x,-y-1/2,z-1/2
x-1/2,y-1/2,-z-1/2
-x-1/2,y,z

loop_
_atom_site_label
_atom_site_type_symbol
_atom_site_fract_x
_atom_site_fract_y
_atom_site_fract_z
_atom_site_occupancy
_atom_site_U_iso_or_equiv
As3 As+3 0.25 0.816 0.9566 1 0.0
O4 O-2 0.0057 0.6729 0.9544 1 0.0
As1 As+3 0.25 0.7413 0.6675 1 0.0
Cl1 Cl-1 0.25 0.0482 0.2858 1 0.0
O1 O-2 0.25 0.6096 0.1037 1 0.0
O3 O-2 0.4986 0.1233 0.873 1 0.0
Pb1 Pb+2 0.25 0.3875 0.9423 1 0.0
As2 As+3 0.25 0.0386 0.8215 1 0.0
O2 O-2 0.25 0.8443 0.8614 1 0.0
Pb2 Pb+2 0.25 0.16 0.6424 1 0.0
